data_4109593
loop_
_publ_author_name
'Yuichi Takeuchi'
'Atsushi Matsuda'
'Nagao Kobayashi'

_publ_section_title
;
 Synthesis and Characterization of meso-Triarylsubporphyrins
;
_journal_name_full 'Journal of the American Chemical Society'
_journal_page_first 8271
_journal_page_last 8281
_journal_paper_doi 10.1021/ja0712120
_journal_volume 129
_journal_year 2007
_chemical_formula_moiety 'C37 H21 B F9 N3 O'
_chemical_formula_sum 'C37 H21 B F9 N3 O'
_chemical_formula_weight 705.38
_chemical_name_systematic
; 
 ? 
;
_space_group_IT_number 14
_symmetry_cell_setting monoclinic
_symmetry_Int_Tables_number 14
_symmetry_space_group_name_Hall '-P 2ybc'
_symmetry_space_group_name_H-M 'P 1 21/c 1'
_atom_sites_solution_hydrogens geom
_atom_sites_solution_primary direct
_atom_sites_solution_secondary difmap
_audit_creation_method SHELXL-97
_cell_angle_alpha 90.00
_cell_angle_beta 91.057(6)
_cell_angle_gamma 90.00
_cell_formula_units_Z 4
_cell_length_a 17.521(5)
_cell_length_b 21.541(6)
_cell_length_c 8.296(2)
_cell_measurement_reflns_used 9292
_cell_measurement_temperature 150(2)
_cell_measurement_theta_max 27.4835
_cell_measurement_theta_min 3.0677
_cell_volume 3130.5(15)
_computing_structure_refinement 'SHELXL-97 (Sheldrick, 1997)'
_computing_structure_solution 'SHELXS-97 (Sheldrick, 1990)'
_diffrn_ambient_temperature 150(2)
_diffrn_detector_area_resol_mean 28.5714
_diffrn_measured_fraction_theta_full 0.997
_diffrn_measured_fraction_theta_max 0.997
_diffrn_measurement_device_type 'Saturn70 CCD (4x4 bin mode)'
_diffrn_measurement_method dtprofit.ref
_diffrn_radiation_monochromator graphite
_diffrn_radiation_source 'Rotating Anode'
_diffrn_radiation_type MoK\a
_diffrn_radiation_wavelength 0.71070
_diffrn_reflns_av_R_equivalents 0.0539
_diffrn_reflns_av_sigmaI/netI 0.0342
_diffrn_reflns_limit_h_max 22
_diffrn_reflns_limit_h_min -22
_diffrn_reflns_limit_k_max 27
_diffrn_reflns_limit_k_min -27
_diffrn_reflns_limit_l_max 10
_diffrn_reflns_limit_l_min -10
_diffrn_reflns_number 44636
_diffrn_reflns_theta_full 27.47
_diffrn_reflns_theta_max 27.47
_diffrn_reflns_theta_min 3.07
_exptl_absorpt_coefficient_mu 0.128
_exptl_absorpt_correction_T_max 0.9873
_exptl_absorpt_correction_T_min 0.9389
_exptl_absorpt_correction_type multi-scan
_exptl_crystal_colour yellow
_exptl_crystal_density_diffrn 1.497
_exptl_crystal_description prism
_exptl_crystal_F_000 1432
_exptl_crystal_size_max 0.50
_exptl_crystal_size_mid 0.20
_exptl_crystal_size_min 0.10
_refine_diff_density_max 0.421
_refine_diff_density_min -0.420
_refine_diff_density_rms 0.049
_refine_ls_extinction_method none
_refine_ls_goodness_of_fit_ref 1.226
_refine_ls_hydrogen_treatment constr
_refine_ls_matrix_type full
_refine_ls_number_parameters 461
_refine_ls_number_reflns 7148
_refine_ls_number_restraints 0
_refine_ls_restrained_S_all 1.226
_refine_ls_R_factor_all 0.0801
_refine_ls_R_factor_gt 0.0714
_refine_ls_shift/su_max 0.002
_refine_ls_shift/su_mean 0.000
_refine_ls_structure_factor_coef Fsqd
_refine_ls_weighting_details 'calc w=1/[\s^2^(Fo^2^)+(0.0442P)^2^+1.8914P] where P=(Fo^2^+2Fc^2^)/3'
_refine_ls_weighting_scheme calc
_refine_ls_wR_factor_gt 0.1427
_refine_ls_wR_factor_ref 0.1473
_reflns_number_gt 6510
_reflns_number_total 7148
_reflns_threshold_expression >2sigma(I)
_cod_data_source_file ja0712120si20070305_011327.cif
_cod_data_source_block subpor
_cod_original_sg_symbol_H-M 'P 21/c'
_cod_database_code 4109593

loop_
_symmetry_equiv_pos_as_xyz
'x, y, z'
'-x, y+1/2, -z+1/2'
'-x, -y, -z'
'x, -y-1/2, z-1/2'

loop_
_atom_site_label
_atom_site_type_symbol
_atom_site_fract_x
_atom_site_fract_y
_atom_site_fract_z
_atom_site_U_iso_or_equiv
_atom_site_adp_type
_atom_site_occupancy
_atom_site_symmetry_multiplicity
_atom_site_calc_flag
_atom_site_refinement_flags
B1 B 0.35674(14) 0.10523(11) 1.1758(3) 0.0287(5) Uani 1 1 d .
O1 O 0.39469(10) 0.09160(7) 1.32762(18) 0.0383(4) Uani 1 1 d .
N1 N 0.37265(10) 0.05940(8) 1.0422(2) 0.0275(4) Uani 1 1 d .
N2 N 0.27084(10) 0.10745(8) 1.1790(2) 0.0289(4) Uani 1 1 d .
N3 N 0.38144(10) 0.16736(8) 1.1121(2) 0.0276(4) Uani 1 1 d .
C1 C 0.43246(11) 0.06448(9) 0.9387(2) 0.0283(4) Uani 1 1 d .
C2 C 0.43331(12) 0.00749(10) 0.8485(3) 0.0306(4) Uani 1 1 d .
H1 H 0.4701 -0.0040 0.7712 0.037 Uiso 1 1 calc R
C3 C 0.37172(12) -0.02727(9) 0.8935(3) 0.0305(4) Uani 1 1 d .
H2 H 0.3586 -0.0672 0.8528 0.037 Uiso 1 1 calc R
C4 C 0.33024(12) 0.00676(9) 1.0127(2) 0.0280(4) Uani 1 1 d .
C5 C 0.25655(12) 0.00255(9) 1.0810(2) 0.0286(4) Uani 1 1 d .
C6 C 0.22566(13) 0.05637(10) 1.1544(2) 0.0299(4) Uani 1 1 d .
C7 C 0.14843(13) 0.07654(10) 1.1790(3) 0.0343(5) Uani 1 1 d .
H3 H 0.1043 0.0510 1.1769 0.041 Uiso 1 1 calc R
C8 C 0.15011(13) 0.13945(10) 1.2062(3) 0.0349(5) Uani 1 1 d .
H4 H 0.1071 0.1650 1.2263 0.042 Uiso 1 1 calc R
C9 C 0.22826(13) 0.16010(9) 1.1990(2) 0.0299(4) Uani 1 1 d .
C10 C 0.26353(12) 0.21918(9) 1.1798(2) 0.0289(4) Uani 1 1 d .
C11 C 0.33997(12) 0.22114(9) 1.1258(2) 0.0284(4) Uani 1 1 d .
C12 C 0.38132(12) 0.26799(10) 1.0397(2) 0.0301(4) Uani 1 1 d .
H5 H 0.3685 0.3108 1.0334 0.036 Uiso 1 1 calc R
C13 C 0.44234(12) 0.24004(10) 0.9683(3) 0.0311(5) Uani 1 1 d .
H6 H 0.4796 0.2602 0.9048 0.037 Uiso 1 1 calc R
C14 C 0.44009(12) 0.17472(9) 1.0064(2) 0.0285(4) Uani 1 1 d .
C15 C 0.47095(12) 0.12249(9) 0.9263(3) 0.0291(4) Uani 1 1 d .
C16 C 0.20725(12) -0.05320(9) 1.0620(2) 0.0289(4) Uani 1 1 d .
C17 C 0.19877(12) -0.08386(10) 0.9145(3) 0.0324(5) Uani 1 1 d .
H7 H 0.2267 -0.0701 0.8242 0.039 Uiso 1 1 calc R
C18 C 0.15001(13) -0.13423(10) 0.8984(3) 0.0345(5) Uani 1 1 d .
H8 H 0.1447 -0.1548 0.7975 0.041 Uiso 1 1 calc R
C19 C 0.10886(12) -0.15468(10) 1.0294(3) 0.0329(5) Uani 1 1 d .
C20 C 0.11725(13) -0.12515(10) 1.1771(3) 0.0351(5) Uani 1 1 d .
H9 H 0.0895 -0.1394 1.2672 0.042 Uiso 1 1 calc R
C21 C 0.16607(13) -0.07496(10) 1.1931(3) 0.0337(5) Uani 1 1 d .
H10 H 0.1717 -0.0550 1.2947 0.040 Uiso 1 1 calc R
C22 C 0.05510(14) -0.20808(11) 1.0094(3) 0.0433(6) Uani 1 1 d .
F1 F 0.08771(10) -0.26305(7) 1.0405(3) 0.0813(7) Uani 1 1 d .
F2 F 0.02516(11) -0.21161(10) 0.8600(2) 0.0806(7) Uani 1 1 d .
F3 F -0.00470(8) -0.20477(7) 1.10680(19) 0.0495(4) Uani 1 1 d .
C23 C 0.21871(12) 0.27755(9) 1.1815(2) 0.0293(4) Uani 1 1 d .
C24 C 0.14893(12) 0.28152(10) 1.0984(3) 0.0326(5) Uani 1 1 d .
H11 H 0.1294 0.2461 1.0435 0.039 Uiso 1 1 calc R
C25 C 0.10768(13) 0.33641(10) 1.0948(3) 0.0349(5) Uani 1 1 d .
H12 H 0.0598 0.3382 1.0393 0.042 Uiso 1 1 calc R
C26 C 0.13642(14) 0.38884(10) 1.1725(3) 0.0362(5) Uani 1 1 d .
C27 C 0.20646(15) 0.38593(10) 1.2542(3) 0.0386(5) Uani 1 1 d .
H13 H 0.2265 0.4218 1.3064 0.046 Uiso 1 1 calc R
C28 C 0.24702(14) 0.33064(10) 1.2594(3) 0.0351(5) Uani 1 1 d .
H14 H 0.2945 0.3288 1.3164 0.042 Uiso 1 1 calc R
C29 C 0.09348(17) 0.44885(12) 1.1666(3) 0.0493(6) Uani 1 1 d .
F4 F 0.02757(11) 0.44481(8) 1.0839(3) 0.0821(6) Uani 1 1 d .
F5 F 0.07612(12) 0.47006(9) 1.3123(2) 0.0785(6) Uani 1 1 d .
F6 F 0.13328(12) 0.49454(7) 1.0986(2) 0.0745(5) Uani 1 1 d .
C30 C 0.53218(12) 0.13244(9) 0.8085(3) 0.0296(4) Uani 1 1 d .
C31 C 0.60214(12) 0.15866(10) 0.8563(3) 0.0331(5) Uani 1 1 d .
H15 H 0.6111 0.1689 0.9664 0.040 Uiso 1 1 calc R
C32 C 0.65834(13) 0.16981(10) 0.7448(3) 0.0357(5) Uani 1 1 d .
H16 H 0.7059 0.1870 0.7786 0.043 Uiso 1 1 calc R
C33 C 0.64484(13) 0.15576(10) 0.5830(3) 0.0350(5) Uani 1 1 d .
C34 C 0.57562(14) 0.13008(10) 0.5338(3) 0.0358(5) Uani 1 1 d .
H17 H 0.5666 0.1204 0.4234 0.043 Uiso 1 1 calc R
C35 C 0.51995(13) 0.11870(10) 0.6454(3) 0.0330(5) Uani 1 1 d .
H18 H 0.4726 0.1013 0.6109 0.040 Uiso 1 1 calc R
C36 C 0.70599(16) 0.16782(13) 0.4641(3) 0.0475(6) Uani 1 1 d .
F7 F 0.67921(10) 0.17421(8) 0.31214(18) 0.0567(4) Uani 1 1 d .
F8 F 0.75660(11) 0.12119(10) 0.4574(2) 0.0825(7) Uani 1 1 d .
F9 F 0.74522(11) 0.21969(10) 0.4953(2) 0.0789(6) Uani 1 1 d .
C37 C 0.37199(19) 0.03594(12) 1.4064(3) 0.0562(8) Uani 1 1 d .
H19 H 0.3197 0.0406 1.4447 0.084 Uiso 1 1 calc R
H20 H 0.4065 0.0278 1.4982 0.084 Uiso 1 1 calc R
H21 H 0.3741 0.0012 1.3304 0.084 Uiso 1 1 calc R

loop_
_atom_site_aniso_label
_atom_site_aniso_U_11
_atom_site_aniso_U_22
_atom_site_aniso_U_33
_atom_site_aniso_U_23
_atom_site_aniso_U_13
_atom_site_aniso_U_12
B1 0.0376(13) 0.0233(11) 0.0249(11) 0.0018(9) -0.0053(9) -0.0060(9)
O1 0.0560(10) 0.0280(8) 0.0302(8) 0.0051(6) -0.0148(7) -0.0095(7)
N1 0.0304(9) 0.0226(8) 0.0292(9) 0.0013(7) -0.0044(7) -0.0045(7)
N2 0.0375(10) 0.0241(8) 0.0251(9) -0.0009(7) 0.0001(7) -0.0055(7)
N3 0.0316(9) 0.0237(8) 0.0274(9) -0.0002(7) -0.0061(7) -0.0042(7)
C1 0.0279(10) 0.0266(10) 0.0300(10) 0.0020(8) -0.0050(8) -0.0012(8)
C2 0.0315(11) 0.0281(10) 0.0320(11) 0.0011(8) -0.0035(9) -0.0005(8)
C3 0.0358(11) 0.0227(10) 0.0329(11) -0.0001(8) -0.0049(9) -0.0003(8)
C4 0.0344(11) 0.0224(10) 0.0270(10) 0.0026(8) -0.0054(8) -0.0038(8)
C5 0.0366(11) 0.0244(10) 0.0246(10) 0.0016(8) -0.0022(8) -0.0055(8)
C6 0.0389(11) 0.0271(10) 0.0238(10) 0.0015(8) 0.0000(8) -0.0067(9)
C7 0.0392(12) 0.0319(11) 0.0320(11) -0.0018(9) 0.0075(9) -0.0094(9)
C8 0.0402(12) 0.0330(11) 0.0317(11) -0.0022(9) 0.0065(9) -0.0036(9)
C9 0.0393(12) 0.0254(10) 0.0251(10) -0.0018(8) 0.0004(9) -0.0024(9)
C10 0.0401(11) 0.0260(10) 0.0205(9) -0.0025(8) -0.0036(8) -0.0032(9)
C11 0.0380(11) 0.0230(10) 0.0239(10) -0.0007(8) -0.0064(8) -0.0034(8)
C12 0.0362(11) 0.0238(10) 0.0301(10) 0.0004(8) -0.0075(9) -0.0052(8)
C13 0.0328(11) 0.0270(10) 0.0331(11) 0.0025(8) -0.0068(9) -0.0074(8)
C14 0.0283(10) 0.0269(10) 0.0299(10) 0.0035(8) -0.0080(8) -0.0049(8)
C15 0.0291(10) 0.0264(10) 0.0313(11) 0.0026(8) -0.0077(8) -0.0018(8)
C16 0.0356(11) 0.0226(10) 0.0285(10) 0.0018(8) -0.0008(8) -0.0030(8)
C17 0.0362(11) 0.0318(11) 0.0293(11) -0.0018(9) 0.0053(9) -0.0076(9)
C18 0.0369(12) 0.0330(11) 0.0338(12) -0.0082(9) 0.0038(9) -0.0066(9)
C19 0.0296(11) 0.0275(11) 0.0416(12) -0.0005(9) 0.0020(9) -0.0037(8)
C20 0.0404(12) 0.0305(11) 0.0346(12) 0.0037(9) 0.0072(9) -0.0060(9)
C21 0.0414(12) 0.0320(11) 0.0276(11) 0.0000(9) 0.0006(9) -0.0053(9)
C22 0.0370(12) 0.0377(13) 0.0557(16) -0.0104(11) 0.0113(11) -0.0111(10)
F1 0.0559(10) 0.0296(8) 0.159(2) -0.0102(10) 0.0297(12) -0.0077(7)
F2 0.0788(12) 0.1088(16) 0.0544(10) -0.0229(10) 0.0081(9) -0.0608(12)
F3 0.0363(7) 0.0497(9) 0.0629(10) -0.0038(7) 0.0114(7) -0.0142(6)
C23 0.0378(11) 0.0270(10) 0.0232(10) 0.0010(8) 0.0014(8) -0.0045(8)
C24 0.0358(11) 0.0305(11) 0.0315(11) -0.0026(9) 0.0010(9) -0.0052(9)
C25 0.0350(11) 0.0364(12) 0.0333(11) 0.0022(9) 0.0013(9) -0.0020(9)
C26 0.0468(13) 0.0309(11) 0.0310(11) 0.0026(9) 0.0032(10) 0.0023(10)
C27 0.0578(15) 0.0261(11) 0.0315(11) -0.0034(9) -0.0063(10) -0.0033(10)
C28 0.0445(13) 0.0315(11) 0.0290(11) -0.0006(9) -0.0075(9) -0.0018(9)
C29 0.0608(17) 0.0352(13) 0.0516(16) 0.0046(11) -0.0037(13) 0.0061(12)
F4 0.0762(13) 0.0498(10) 0.1188(17) 0.0011(10) -0.0399(12) 0.0192(9)
F5 0.1051(15) 0.0638(11) 0.0669(12) -0.0064(9) 0.0112(11) 0.0409(11)
F6 0.0954(14) 0.0350(9) 0.0934(14) 0.0178(9) 0.0087(11) 0.0065(9)
C30 0.0304(10) 0.0215(10) 0.0366(11) 0.0023(8) -0.0046(9) -0.0017(8)
C31 0.0336(11) 0.0326(11) 0.0328(11) -0.0014(9) -0.0041(9) -0.0043(9)
C32 0.0295(11) 0.0328(11) 0.0448(13) -0.0003(10) 0.0005(10) -0.0059(9)
C33 0.0389(12) 0.0270(11) 0.0393(12) 0.0018(9) 0.0039(10) 0.0022(9)
C34 0.0475(13) 0.0268(11) 0.0329(12) -0.0030(9) -0.0020(10) 0.0018(9)
C35 0.0355(11) 0.0256(10) 0.0376(12) 0.0006(9) -0.0064(9) -0.0040(9)
C36 0.0502(15) 0.0483(15) 0.0444(14) 0.0013(12) 0.0078(12) 0.0031(12)
F7 0.0669(10) 0.0602(10) 0.0433(9) 0.0118(7) 0.0095(8) -0.0003(8)
F8 0.0824(13) 0.1072(16) 0.0588(11) 0.0220(10) 0.0298(10) 0.0544(12)
F9 0.0696(12) 0.0997(15) 0.0682(12) -0.0098(10) 0.0229(10) -0.0433(11)
C37 0.089(2) 0.0378(14) 0.0404(14) 0.0145(11) -0.0253(14) -0.0213(14)

loop_
_atom_type_symbol
_atom_type_description
_atom_type_scat_dispersion_real
_atom_type_scat_dispersion_imag
_atom_type_scat_source
C C 0.0033 0.0016 'International Tables Vol C Tables 4.2.6.8 and 6.1.1.4'
H H 0.0000 0.0000 'International Tables Vol C Tables 4.2.6.8 and 6.1.1.4'
B B 0.0013 0.0007 'International Tables Vol C Tables 4.2.6.8 and 6.1.1.4'
F F 0.0171 0.0103 'International Tables Vol C Tables 4.2.6.8 and 6.1.1.4'
N N 0.0061 0.0033 'International Tables Vol C Tables 4.2.6.8 and 6.1.1.4'
O O 0.0106 0.0060 'International Tables Vol C Tables 4.2.6.8 and 6.1.1.4'

loop_
_geom_angle_atom_site_label_1
_geom_angle_atom_site_label_2
_geom_angle_atom_site_label_3
_geom_angle
O1 B1 N3 110.88(17)
O1 B1 N2 115.79(19)
N3 B1 N2 105.78(17)
O1 B1 N1 114.70(18)
N3 B1 N1 105.35(17)
N2 B1 N1 103.37(16)
C37 O1 B1 116.30(17)
C1 N1 C4 111.76(17)
C1 N1 B1 124.03(17)
C4 N1 B1 124.19(18)
C6 N2 C9 111.65(18)
C6 N2 B1 123.17(18)
C9 N2 B1 125.12(17)
C14 N3 C11 111.05(17)
C14 N3 B1 123.41(18)
C11 N3 B1 124.38(18)
N1 C1 C15 118.90(18)
N1 C1 C2 105.86(17)
C15 C1 C2 134.6(2)
C3 C2 C1 107.98(19)
C3 C2 H1 126.0
C1 C2 H1 126.0
C2 C3 C4 108.60(18)
C2 C3 H2 125.7
C4 C3 H2 125.7
N1 C4 C5 118.24(18)
N1 C4 C3 105.33(18)
C5 C4 C3 135.63(19)
C6 C5 C4 118.30(18)
C6 C5 C16 118.66(19)
C4 C5 C16 122.64(18)
N2 C6 C5 119.74(19)
N2 C6 C7 106.18(18)
C5 C6 C7 132.35(19)
C8 C7 C6 107.69(19)
C8 C7 H3 126.2
C6 C7 H3 126.2
C7 C8 C9 108.3(2)
C7 C8 H4 125.8
C9 C8 H4 125.8
N2 C9 C10 119.20(19)
N2 C9 C8 105.64(18)
C10 C9 C8 134.0(2)
C11 C10 C9 118.36(19)
C11 C10 C23 118.71(18)
C9 C10 C23 121.70(19)
N3 C11 C10 120.30(18)
N3 C11 C12 106.15(18)
C10 C11 C12 131.54(19)
C13 C12 C11 108.07(19)
C13 C12 H5 126.0
C11 C12 H5 126.0
C12 C13 C14 107.98(19)
C12 C13 H6 126.0
C14 C13 H6 126.0
N3 C14 C15 120.27(18)
N3 C14 C13 106.06(18)
C15 C14 C13 131.2(2)
C14 C15 C1 118.47(19)
C14 C15 C30 118.79(18)
C1 C15 C30 121.64(19)
C17 C16 C21 118.38(19)
C17 C16 C5 121.87(19)
C21 C16 C5 119.72(19)
C18 C17 C16 120.7(2)
C18 C17 H7 119.7
C16 C17 H7 119.7
C17 C18 C19 120.1(2)
C17 C18 H8 119.9
C19 C18 H8 119.9
C20 C19 C18 119.9(2)
C20 C19 C22 120.5(2)
C18 C19 C22 119.6(2)
C21 C20 C19 119.9(2)
C21 C20 H9 120.0
C19 C20 H9 120.0
C20 C21 C16 121.0(2)
C20 C21 H10 119.5
C16 C21 H10 119.5
F3 C22 F1 105.5(2)
F3 C22 F2 105.3(2)
F1 C22 F2 106.7(2)
F3 C22 C19 113.0(2)
F1 C22 C19 113.2(2)
F2 C22 C19 112.5(2)
C24 C23 C28 118.5(2)
C24 C23 C10 120.45(19)
C28 C23 C10 120.9(2)
C25 C24 C23 121.0(2)
C25 C24 H11 119.5
C23 C24 H11 119.5
C24 C25 C26 119.9(2)
C24 C25 H12 120.0
C26 C25 H12 120.0
C25 C26 C27 119.8(2)
C25 C26 C29 120.6(2)
C27 C26 C29 119.5(2)
C28 C27 C26 120.0(2)
C28 C27 H13 120.0
C26 C27 H13 120.0
C27 C28 C23 120.7(2)
C27 C28 H14 119.7
C23 C28 H14 119.7
F5 C29 F4 106.2(2)
F5 C29 F6 105.1(2)
F4 C29 F6 106.5(2)
F5 C29 C26 112.9(2)
F4 C29 C26 113.0(2)
F6 C29 C26 112.6(2)
C35 C30 C31 118.5(2)
C35 C30 C15 120.56(19)
C31 C30 C15 120.85(19)
C32 C31 C30 120.7(2)
C32 C31 H15 119.7
C30 C31 H15 119.7
C31 C32 C33 119.8(2)
C31 C32 H16 120.1
C33 C32 H16 120.1
C34 C33 C32 120.2(2)
C34 C33 C36 120.6(2)
C32 C33 C36 119.2(2)
C35 C34 C33 119.9(2)
C35 C34 H17 120.0
C33 C34 H17 120.0
C34 C35 C30 121.0(2)
C34 C35 H18 119.5
C30 C35 H18 119.5
F9 C36 F8 107.2(2)
F9 C36 F7 105.4(2)
F8 C36 F7 104.9(2)
F9 C36 C33 113.0(2)
F8 C36 C33 112.3(2)
F7 C36 C33 113.3(2)
O1 C37 H19 109.5
O1 C37 H20 109.5
H19 C37 H20 109.5
O1 C37 H21 109.5
H19 C37 H21 109.5
H20 C37 H21 109.5

loop_
_geom_bond_atom_site_label_1
_geom_bond_atom_site_label_2
_geom_bond_distance
B1 O1 1.444(3)
B1 N3 1.505(3)
B1 N2 1.506(3)
B1 N1 1.514(3)
O1 C37 1.426(3)
N1 C1 1.372(3)
N1 C4 1.375(3)
N2 C6 1.369(3)
N2 C9 1.369(3)
N3 C14 1.372(3)
N3 C11 1.373(3)
C1 C15 1.425(3)
C1 C2 1.438(3)
C2 C3 1.371(3)
C2 H1 0.9500
C3 C4 1.439(3)
C3 H2 0.9500
C4 C5 1.422(3)
C5 C6 1.421(3)
C5 C16 1.486(3)
C6 C7 1.439(3)
C7 C8 1.374(3)
C7 H3 0.9500
C8 C9 1.442(3)
C8 H4 0.9500
C9 C10 1.425(3)
C10 C11 1.421(3)
C10 C23 1.483(3)
C11 C12 1.440(3)
C12 C13 1.371(3)
C12 H5 0.9500
C13 C14 1.443(3)
C13 H6 0.9500
C14 C15 1.419(3)
C15 C30 1.480(3)
C16 C17 1.396(3)
C16 C21 1.397(3)
C17 C18 1.386(3)
C17 H7 0.9500
C18 C19 1.387(3)
C18 H8 0.9500
C19 C20 1.386(3)
C19 C22 1.494(3)
C20 C21 1.383(3)
C20 H9 0.9500
C21 H10 0.9500
C22 F3 1.337(3)
C22 F1 1.338(3)
C22 F2 1.339(3)
C23 C24 1.395(3)
C23 C28 1.400(3)
C24 C25 1.386(3)
C24 H11 0.9500
C25 C26 1.390(3)
C25 H12 0.9500
C26 C27 1.392(3)
C26 C29 1.496(3)
C27 C28 1.387(3)
C27 H13 0.9500
C28 H14 0.9500
C29 F5 1.332(3)
C29 F4 1.335(3)
C29 F6 1.337(3)
C30 C35 1.398(3)
C30 C31 1.400(3)
C31 C32 1.385(3)
C31 H15 0.9500
C32 C33 1.392(3)
C32 H16 0.9500
C33 C34 1.387(3)
C33 C36 1.492(3)
C34 C35 1.379(3)
C34 H17 0.9500
C35 H18 0.9500
C36 F9 1.335(3)
C36 F8 1.342(3)
C36 F7 1.344(3)
C37 H19 0.9800
C37 H20 0.9800
C37 H21 0.9800

loop_
_geom_torsion_atom_site_label_1
_geom_torsion_atom_site_label_2
_geom_torsion_atom_site_label_3
_geom_torsion_atom_site_label_4
_geom_torsion
N3 B1 O1 C37 175.6(2)
N2 B1 O1 C37 55.1(3)
N1 B1 O1 C37 -65.2(3)
O1 B1 N1 C1 -88.8(2)
N3 B1 N1 C1 33.4(3)
N2 B1 N1 C1 144.24(18)
O1 B1 N1 C4 89.4(2)
N3 B1 N1 C4 -148.44(18)
N2 B1 N1 C4 -37.6(2)
O1 B1 N2 C6 -88.8(2)
N3 B1 N2 C6 147.94(18)
N1 B1 N2 C6 37.5(2)
O1 B1 N2 C9 94.4(2)
N3 B1 N2 C9 -28.9(3)
N1 B1 N2 C9 -139.35(19)
O1 B1 N3 C14 93.4(2)
N2 B1 N3 C14 -140.31(18)
N1 B1 N3 C14 -31.2(3)
O1 B1 N3 C11 -100.0(2)
N2 B1 N3 C11 26.3(3)
N1 B1 N3 C11 135.36(19)
C4 N1 C1 C15 165.23(18)
B1 N1 C1 C15 -16.4(3)
C4 N1 C1 C2 -6.7(2)
B1 N1 C1 C2 171.58(18)
N1 C1 C2 C3 3.9(2)
C15 C1 C2 C3 -166.2(2)
C1 C2 C3 C4 0.2(2)
C1 N1 C4 C5 -164.58(18)
B1 N1 C4 C5 17.1(3)
C1 N1 C4 C3 6.8(2)
B1 N1 C4 C3 -171.52(18)
C2 C3 C4 N1 -4.1(2)
C2 C3 C4 C5 165.0(2)
N1 C4 C5 C6 9.7(3)
C3 C4 C5 C6 -158.4(2)
N1 C4 C5 C16 -177.61(18)
C3 C4 C5 C16 14.3(4)
C9 N2 C6 C5 159.76(18)
B1 N2 C6 C5 -17.4(3)
C9 N2 C6 C7 -7.1(2)
B1 N2 C6 C7 175.76(18)
C4 C5 C6 N2 -9.6(3)
C16 C5 C6 N2 177.43(18)
C4 C5 C6 C7 153.1(2)
C16 C5 C6 C7 -19.8(3)
N2 C6 C7 C8 4.1(2)
C5 C6 C7 C8 -160.3(2)
C6 C7 C8 C9 0.1(2)
C6 N2 C9 C10 -162.10(18)
B1 N2 C9 C10 15.0(3)
C6 N2 C9 C8 7.0(2)
B1 N2 C9 C8 -175.83(19)
C7 C8 C9 N2 -4.2(2)
C7 C8 C9 C10 162.6(2)
N2 C9 C10 C11 5.8(3)
C8 C9 C10 C11 -159.7(2)
N2 C9 C10 C23 172.96(18)
C8 C9 C10 C23 7.5(4)
C14 N3 C11 C10 157.61(18)
B1 N3 C11 C10 -10.4(3)
C14 N3 C11 C12 -8.0(2)
B1 N3 C11 C12 -176.07(17)
C9 C10 C11 N3 -7.9(3)
C23 C10 C11 N3 -175.50(17)
C9 C10 C11 C12 153.5(2)
C23 C10 C11 C12 -14.1(3)
N3 C11 C12 C13 4.3(2)
C10 C11 C12 C13 -159.1(2)
C11 C12 C13 C14 0.7(2)
C11 N3 C14 C15 -155.50(18)
B1 N3 C14 C15 12.7(3)
C11 N3 C14 C13 8.5(2)
B1 N3 C14 C13 176.64(17)
C12 C13 C14 N3 -5.5(2)
C12 C13 C14 C15 156.0(2)
N3 C14 C15 C1 9.5(3)
C13 C14 C15 C1 -149.9(2)
N3 C14 C15 C30 177.71(18)
C13 C14 C15 C30 18.4(3)
N1 C1 C15 C14 -7.6(3)
C2 C1 C15 C14 161.5(2)
N1 C1 C15 C30 -175.50(18)
C2 C1 C15 C30 -6.4(4)
C6 C5 C16 C17 129.4(2)
C4 C5 C16 C17 -43.2(3)
C6 C5 C16 C21 -48.6(3)
C4 C5 C16 C21 138.7(2)
C21 C16 C17 C18 0.7(3)
C5 C16 C17 C18 -177.4(2)
C16 C17 C18 C19 0.1(4)
C17 C18 C19 C20 -0.8(4)
C17 C18 C19 C22 178.5(2)
C18 C19 C20 C21 0.6(3)
C22 C19 C20 C21 -178.7(2)
C19 C20 C21 C16 0.2(4)
C17 C16 C21 C20 -0.8(3)
C5 C16 C21 C20 177.3(2)
C20 C19 C22 F3 30.0(3)
C18 C19 C22 F3 -149.3(2)
C20 C19 C22 F1 -89.8(3)
C18 C19 C22 F1 90.9(3)
C20 C19 C22 F2 149.2(2)
C18 C19 C22 F2 -30.1(3)
C11 C10 C23 C24 123.9(2)
C9 C10 C23 C24 -43.2(3)
C11 C10 C23 C28 -52.9(3)
C9 C10 C23 C28 139.9(2)
C28 C23 C24 C25 -1.0(3)
C10 C23 C24 C25 -177.9(2)
C23 C24 C25 C26 1.1(3)
C24 C25 C26 C27 -0.2(3)
C24 C25 C26 C29 178.6(2)
C25 C26 C27 C28 -0.7(4)
C29 C26 C27 C28 -179.5(2)
C26 C27 C28 C23 0.8(4)
C24 C23 C28 C27 0.1(3)
C10 C23 C28 C27 177.0(2)
C25 C26 C29 F5 121.5(3)
C27 C26 C29 F5 -59.7(3)
C25 C26 C29 F4 0.9(4)
C27 C26 C29 F4 179.7(2)
C25 C26 C29 F6 -119.7(3)
C27 C26 C29 F6 59.1(3)
C14 C15 C30 C35 -115.4(2)
C1 C15 C30 C35 52.4(3)
C14 C15 C30 C31 61.4(3)
C1 C15 C30 C31 -130.8(2)
C35 C30 C31 C32 -1.0(3)
C15 C30 C31 C32 -177.8(2)
C30 C31 C32 C33 1.0(3)
C31 C32 C33 C34 -0.7(3)
C31 C32 C33 C36 -179.8(2)
C32 C33 C34 C35 0.3(3)
C36 C33 C34 C35 179.4(2)
C33 C34 C35 C30 -0.2(3)
C31 C30 C35 C34 0.6(3)
C15 C30 C35 C34 177.45(19)
C34 C33 C36 F9 143.4(2)
C32 C33 C36 F9 -37.5(3)
C34 C33 C36 F8 -95.1(3)
C32 C33 C36 F8 84.0(3)
C34 C33 C36 F7 23.6(3)
C32 C33 C36 F7 -157.3(2)
